data_4501618
loop_
_publ_author_name
'Li, Xinfa'
'Liu, Tianfu'
'Hu, Bing'
'Li, Guoliang'
'Zhang, Hui'
'Cao, Rong'

_publ_section_title
;
 Homochiral Supramolecular Compounds Constructed from Amino Acid
 Derivatives: Syntheses, Structures, Chiroptical, and Photoluminescence
 Properties
;
_journal_issue 7
_journal_name_full 'Crystal Growth &amp; Design'
_journal_page_first 3051
_journal_paper_doi 10.1021/cg100163g
_journal_volume 10
_journal_year 2010
_chemical_formula_sum 'C48 H66 Cu3 N14 O28'
_chemical_formula_weight 1477.77
_chemical_name_systematic
; 
 ? 
;
_space_group_IT_number 15
_symmetry_cell_setting monoclinic
_symmetry_space_group_name_Hall '-C 2yc'
_symmetry_space_group_name_H-M 'C 1 2/c 1'
_atom_sites_solution_hydrogens geom
_atom_sites_solution_primary direct
_atom_sites_solution_secondary difmap
_audit_creation_method SHELXL-97
_cell_angle_alpha 90.00
_cell_angle_beta 93.917(3)
_cell_angle_gamma 90.00
_cell_formula_units_Z 4
_cell_length_a 37.382(2)
_cell_length_b 11.1611(5)
_cell_length_c 15.4840(9)
_cell_measurement_reflns_used 7824
_cell_measurement_temperature 293(2)
_cell_measurement_theta_max 27.4835
_cell_measurement_theta_min 2.1851
_cell_volume 6445.2(6)
_computing_cell_refinement 'CrystalClear (Rigaku Corp., 2000)'
_computing_data_collection 'CrystalClear (Rigaku Corp., 2000)'
_computing_data_reduction 'CrystalClear (Rigaku Corp., 2000)'
_computing_molecular_graphics 'Bruker SHELXTL'
_computing_publication_material 'Bruker SHELXTL'
_computing_structure_refinement 'SHELXL-97 (Sheldrick, 1997)'
_computing_structure_solution 'SHELXS-97 (Sheldrick, 1990)'
_diffrn_ambient_temperature 293(2)
_diffrn_measured_fraction_theta_full 0.996
_diffrn_measured_fraction_theta_max 0.996
_diffrn_measurement_device_type 'CCD area detector'
_diffrn_measurement_method '\w scans'
_diffrn_radiation_monochromator graphite
_diffrn_radiation_source 'fine-focus sealed tube'
_diffrn_radiation_type MoK\a
_diffrn_radiation_wavelength 0.71073
_diffrn_reflns_av_R_equivalents 0.0265
_diffrn_reflns_av_sigmaI/netI 0.0256
_diffrn_reflns_limit_h_max 48
_diffrn_reflns_limit_h_min -36
_diffrn_reflns_limit_k_max 14
_diffrn_reflns_limit_k_min -13
_diffrn_reflns_limit_l_max 20
_diffrn_reflns_limit_l_min -19
_diffrn_reflns_number 23990
_diffrn_reflns_theta_full 27.48
_diffrn_reflns_theta_max 27.48
_diffrn_reflns_theta_min 2.18
_diffrn_standards_interval_count none
_diffrn_standards_interval_time none
_exptl_absorpt_coefficient_mu 1.075
_exptl_absorpt_correction_T_max 0.8819
_exptl_absorpt_correction_T_min 0.5649
_exptl_absorpt_correction_type empirical
_exptl_absorpt_process_details 'CrystalClear (Rigaku Corp., 2000)'
_exptl_crystal_colour dark-blue
_exptl_crystal_density_diffrn 1.523
_exptl_crystal_density_method 'not measured'
_exptl_crystal_description block
_exptl_crystal_F_000 3052
_exptl_crystal_size_max 0.60
_exptl_crystal_size_mid 0.40
_exptl_crystal_size_min 0.12
_refine_diff_density_max 0.695
_refine_diff_density_min -0.446
_refine_diff_density_rms 0.087
_refine_ls_extinction_method none
_refine_ls_goodness_of_fit_ref 1.026
_refine_ls_hydrogen_treatment constr
_refine_ls_matrix_type full
_refine_ls_number_parameters 423
_refine_ls_number_reflns 7369
_refine_ls_number_restraints 24
_refine_ls_restrained_S_all 1.044
_refine_ls_R_factor_all 0.0772
_refine_ls_R_factor_gt 0.0732
_refine_ls_shift/su_max 0.001
_refine_ls_shift/su_mean 0.000
_refine_ls_structure_factor_coef Fsqd
_refine_ls_weighting_details 'calc w=1/[\s^2^(Fo^2^)+(0.0421P)^2^+65.0550P] where P=(Fo^2^+2Fc^2^)/3'
_refine_ls_weighting_scheme calc
_refine_ls_wR_factor_gt 0.1727
_refine_ls_wR_factor_ref 0.1749
_reflns_number_gt 6776
_reflns_number_total 7369
_reflns_threshold_expression >2sigma(I)
_cod_data_source_file cg100163g_si_002.cif
_cod_data_source_block 5-Cu
_cod_depositor_comments
;
The following automatic conversions were performed:

'_symmetry_cell_setting' value 'Monoclinic' changed to 'monoclinic'
according to /home/saulius/struct/CIF-dictionaries/cif_core.dic
dictionary named 'cif_core.dic' version 2.4.2 from 2011-04-26.

Automatic conversion script
Id: cif_fix_values 1715 2011-07-08 13:25:40Z adriana 
;
_cod_original_sg_symbol_H-M C2/c
_cod_database_code 4501618

loop_
_symmetry_equiv_pos_as_xyz
'x, y, z'
'-x, y, -z+1/2'
'x+1/2, y+1/2, z'
'-x+1/2, y+1/2, -z+1/2'
'-x, -y, -z'
'x, -y, z-1/2'
'-x+1/2, -y+1/2, -z'
'x+1/2, -y+1/2, z-1/2'

loop_
_atom_site_label
_atom_site_type_symbol
_atom_site_fract_x
_atom_site_fract_y
_atom_site_fract_z
_atom_site_U_iso_or_equiv
_atom_site_adp_type
_atom_site_occupancy
_atom_site_symmetry_multiplicity
_atom_site_calc_flag
_atom_site_refinement_flags
Cu1 Cu 0.703139(13) 1.14480(5) 0.23423(4) 0.04069(17) Uani 1 1 d .
Cu2 Cu 1.0000 1.15673(6) 0.2500 0.0342(2) Uani 1 2 d S
O1 O 0.70033(9) 1.2913(3) 0.3033(2) 0.0499(9) Uani 1 1 d .
O1W O 0.70578(15) 1.5163(5) 0.5107(3) 0.0928(16) Uani 1 1 d .
H1WA H 0.6984 1.4807 0.4644 0.111 Uiso 1 1 d R
H1WB H 0.7261 1.5489 0.5054 0.111 Uiso 1 1 d R
O2W O 0.60604(18) 1.4216(6) 0.4874(4) 0.122(2) Uani 1 1 d .
H2WA H 0.6221 1.4312 0.4519 0.146 Uiso 1 1 d R
H2WB H 0.5953 1.4882 0.4904 0.146 Uiso 1 1 d R
O3W O 0.69173(13) 1.2580(5) 0.0944(3) 0.0748(13) Uani 1 1 d .
H3WA H 0.6959 1.3260 0.0718 0.090 Uiso 1 1 d R
H3WB H 0.6993 1.2048 0.0607 0.090 Uiso 1 1 d R
O4W O 0.5846(2) 1.0068(7) 0.4554(6) 0.159(3) Uani 1 1 d .
H4WA H 0.6065 0.9927 0.4473 0.191 Uiso 1 1 d R
H4WB H 0.5759 0.9459 0.4796 0.191 Uiso 1 1 d R
O5W O 0.43963(13) 0.7648(6) 0.4790(3) 0.0883(16) Uani 1 1 d .
H5WA H 0.4382 0.8250 0.5120 0.106 Uiso 1 1 d R
H5WB H 0.4328 0.7011 0.5031 0.106 Uiso 1 1 d R
O6W O 0.99917(9) 1.1602(3) 0.4106(2) 0.0483(8) Uani 1 1 d .
H6WA H 0.9818 1.1869 0.4375 0.058 Uiso 1 1 d R
H6WB H 1.0185 1.1623 0.4430 0.058 Uiso 1 1 d R
C1 C 0.66895(13) 1.3138(4) 0.3269(3) 0.0444(11) Uani 1 1 d .
N1 N 0.65105(11) 1.1430(5) 0.2397(4) 0.0685(15) Uani 1 1 d U
O2 O 0.66218(11) 1.3936(4) 0.3783(3) 0.0595(10) Uani 1 1 d .
C2 C 0.63890(16) 1.2342(7) 0.2884(6) 0.082(2) Uani 1 1 d U
N2 N 0.69441(10) 0.9890(3) 0.1714(3) 0.0390(8) Uani 1 1 d .
O3 O 0.66226(15) 0.9531(6) 0.4282(5) 0.120(3) Uani 1 1 d .
C3 C 0.60207(17) 1.2636(8) 0.2990(5) 0.087(2) Uani 1 1 d U
H3A H 0.5879 1.2461 0.2464 0.130 Uiso 1 1 calc R
H3B H 0.6001 1.3472 0.3122 0.130 Uiso 1 1 calc R
H3C H 0.5935 1.2170 0.3454 0.130 Uiso 1 1 calc R
N3 N 0.75604(9) 1.1431(3) 0.2328(3) 0.0378(8) Uani 1 1 d .
O4 O 0.70643(19) 1.0530(7) 0.3885(4) 0.116(2) Uani 1 1 d .
C4 C 0.63403(15) 1.0463(6) 0.1980(5) 0.0725(18) Uani 1 1 d U
H4B H 0.6168 1.0761 0.1535 0.087 Uiso 1 1 calc R
H4A H 0.6209 1.0019 0.2395 0.087 Uiso 1 1 calc R
N4 N 0.94571(8) 1.1536(3) 0.2437(2) 0.0317(7) Uani 1 1 d .
O5 O 0.71679(17) 0.9141(5) 0.4771(4) 0.0972(18) Uani 1 1 d .
C5 C 0.65926(13) 0.9635(4) 0.1576(3) 0.0455(11) Uani 1 1 d .
N5 N 1.0000 0.9727(4) 0.2500 0.0332(11) Uani 1 2 d S
O6 O 0.55920(17) 0.6151(6) 0.5250(4) 0.1033(19) Uani 1 1 d .
C6 C 0.64766(18) 0.8642(5) 0.1082(4) 0.0611(16) Uani 1 1 d .
H6 H 0.6234 0.8469 0.0994 0.073 Uiso 1 1 calc R
N6 N 1.0000 1.3403(4) 0.2500 0.0344(11) Uani 1 2 d S
O7 O 0.5576(2) 0.8076(6) 0.5342(6) 0.144(3) Uani 1 1 d .
C7 C 0.6726(2) 0.7932(6) 0.0731(4) 0.0669(17) Uani 1 1 d .
H7 H 0.6653 0.7286 0.0382 0.080 Uiso 1 1 calc R
N7 N 0.69447(15) 0.9739(5) 0.4307(3) 0.0609(12) Uani 1 1 d .
O8 O 0.6078(2) 0.6965(11) 0.5642(7) 0.187(4) Uani 1 1 d .
C8 C 0.7082(2) 0.8171(5) 0.0891(4) 0.0627(16) Uani 1 1 d .
H8 H 0.7254 0.7675 0.0672 0.075 Uiso 1 1 calc R
N8 N 0.5750(2) 0.7083(7) 0.5470(5) 0.0893(19) Uani 1 1 d .
C9 C 0.71840(15) 0.9161(5) 0.1384(3) 0.0505(12) Uani 1 1 d .
H9 H 0.7427 0.9326 0.1489 0.061 Uiso 1 1 calc R
C10 C 0.77602(13) 1.0720(5) 0.2863(4) 0.0486(12) Uani 1 1 d .
H10 H 0.7644 1.0230 0.3242 0.058 Uiso 1 1 calc R
C11 C 0.81274(12) 1.0680(5) 0.2881(3) 0.0449(11) Uani 1 1 d .
H11 H 0.8255 1.0172 0.3266 0.054 Uiso 1 1 calc R
C12 C 0.83080(10) 1.1396(4) 0.2323(3) 0.0308(8) Uani 1 1 d .
C13 C 0.80992(12) 1.2124(5) 0.1772(4) 0.0506(13) Uani 1 1 d .
H13 H 0.8208 1.2620 0.1384 0.061 Uiso 1 1 calc R
C14 C 0.77336(12) 1.2120(5) 0.1792(4) 0.0544(14) Uani 1 1 d .
H14 H 0.7600 1.2621 0.1413 0.065 Uiso 1 1 calc R
C15 C 0.87066(10) 1.1435(4) 0.2348(3) 0.0290(8) Uani 1 1 d .
C16 C 0.89154(12) 1.0800(5) 0.2966(3) 0.0438(11) Uani 1 1 d .
H16 H 0.8806 1.0329 0.3368 0.053 Uiso 1 1 calc R
C17 C 0.92829(11) 1.0865(4) 0.2986(3) 0.0392(10) Uani 1 1 d .
H17 H 0.9417 1.0422 0.3402 0.047 Uiso 1 1 calc R
C18 C 0.92577(12) 1.2150(5) 0.1839(3) 0.0448(11) Uani 1 1 d .
H18 H 0.9374 1.2620 0.1450 0.054 Uiso 1 1 calc R
C19 C 0.88900(12) 1.2122(5) 0.1769(3) 0.0471(12) Uani 1 1 d .
H19 H 0.8764 1.2560 0.1338 0.057 Uiso 1 1 calc R
C20 C 1.00748(13) 0.9115(4) 0.3228(3) 0.0418(10) Uani 1 1 d .
H20 H 1.0131 0.9537 0.3737 0.050 Uiso 1 1 calc R
C21 C 1.00717(13) 0.7869(4) 0.3259(3) 0.0403(10) Uani 1 1 d .
H21 H 1.0117 0.7467 0.3781 0.048 Uiso 1 1 calc R
C22 C 1.0000 0.7244(5) 0.2500 0.0308(12) Uani 1 2 d S
C23 C 1.01711(13) 1.4021(4) 0.1916(3) 0.0440(11) Uani 1 1 d .
H23 H 1.0294 1.3601 0.1509 0.053 Uiso 1 1 calc R
C24 C 1.01733(14) 1.5266(4) 0.1890(3) 0.0449(11) Uani 1 1 d .
H24 H 1.0291 1.5659 0.1462 0.054 Uiso 1 1 calc R
C25 C 1.0000 1.5930(5) 0.2500 0.0353(13) Uani 1 2 d S

loop_
_atom_site_aniso_label
_atom_site_aniso_U_11
_atom_site_aniso_U_22
_atom_site_aniso_U_33
_atom_site_aniso_U_23
_atom_site_aniso_U_13
_atom_site_aniso_U_12
Cu1 0.0218(3) 0.0445(3) 0.0563(4) -0.0117(3) 0.0066(2) -0.0035(2)
Cu2 0.0188(3) 0.0192(3) 0.0645(5) 0.000 0.0019(3) 0.000
O1 0.0363(17) 0.053(2) 0.061(2) -0.0178(18) 0.0112(15) -0.0067(15)
O1W 0.102(4) 0.109(4) 0.067(3) -0.003(3) 0.008(3) -0.015(3)
O2W 0.149(6) 0.096(4) 0.131(5) 0.001(4) 0.091(5) 0.025(4)
O3W 0.087(3) 0.079(3) 0.059(3) -0.003(2) 0.008(2) 0.005(3)
O4W 0.169(8) 0.100(6) 0.210(9) 0.006(6) 0.023(7) 0.001(5)
O5W 0.069(3) 0.119(5) 0.080(3) 0.006(3) 0.026(2) 0.016(3)
O6W 0.0448(19) 0.0431(19) 0.057(2) -0.0043(16) 0.0042(16) 0.0063(15)
C1 0.042(2) 0.038(2) 0.054(3) 0.002(2) 0.011(2) 0.002(2)
N1 0.029(2) 0.079(3) 0.099(4) -0.046(3) 0.015(2) -0.012(2)
O2 0.069(3) 0.048(2) 0.063(2) -0.0114(19) 0.022(2) 0.0027(19)
C2 0.037(3) 0.078(4) 0.133(5) -0.045(4) 0.010(3) 0.002(3)
N2 0.0368(19) 0.035(2) 0.045(2) 0.0011(16) 0.0011(16) -0.0005(16)
O3 0.067(3) 0.116(5) 0.180(6) -0.078(5) 0.033(4) -0.017(3)
C3 0.052(3) 0.099(5) 0.111(5) -0.023(4) 0.023(3) 0.011(3)
N3 0.0203(16) 0.041(2) 0.052(2) -0.0061(17) 0.0037(14) -0.0021(14)
O4 0.134(5) 0.132(6) 0.086(4) 0.048(4) 0.032(4) 0.001(4)
C4 0.037(3) 0.063(4) 0.116(5) -0.027(3) -0.004(3) -0.007(3)
N4 0.0207(15) 0.0254(17) 0.049(2) 0.0024(14) 0.0010(14) -0.0002(12)
O5 0.125(5) 0.079(4) 0.083(4) -0.006(3) -0.024(3) 0.009(3)
C5 0.044(3) 0.035(2) 0.056(3) 0.002(2) -0.006(2) -0.006(2)
N5 0.028(2) 0.018(2) 0.054(3) 0.000 0.002(2) 0.000
O6 0.094(4) 0.081(4) 0.132(5) 0.000(4) -0.014(4) 0.014(3)
C6 0.072(4) 0.041(3) 0.067(4) 0.003(3) -0.020(3) -0.015(3)
N6 0.030(2) 0.018(2) 0.056(3) 0.000 0.011(2) 0.000
O7 0.152(6) 0.077(4) 0.214(8) -0.034(5) 0.102(6) -0.005(4)
C7 0.106(5) 0.046(3) 0.047(3) -0.009(3) -0.003(3) -0.016(3)
N7 0.074(3) 0.057(3) 0.053(3) -0.009(2) 0.014(2) -0.002(3)
O8 0.093(5) 0.263(12) 0.203(9) -0.058(9) -0.018(6) -0.031(7)
C8 0.092(5) 0.045(3) 0.054(3) -0.004(3) 0.021(3) -0.001(3)
N8 0.091(5) 0.088(5) 0.091(5) -0.012(4) 0.016(4) -0.011(4)
C9 0.053(3) 0.047(3) 0.053(3) 0.000(2) 0.014(2) 0.007(2)
C10 0.033(2) 0.053(3) 0.060(3) 0.012(2) 0.009(2) -0.006(2)
C11 0.033(2) 0.047(3) 0.055(3) 0.015(2) 0.007(2) 0.000(2)
C12 0.0224(17) 0.034(2) 0.037(2) -0.0038(17) 0.0038(15) -0.0008(15)
C13 0.025(2) 0.064(3) 0.063(3) 0.027(3) 0.003(2) 0.002(2)
C14 0.025(2) 0.062(3) 0.076(4) 0.024(3) 0.000(2) 0.005(2)
C15 0.0217(17) 0.0279(19) 0.037(2) -0.0032(16) 0.0024(15) -0.0002(14)
C16 0.031(2) 0.050(3) 0.050(3) 0.016(2) 0.0020(19) -0.003(2)
C17 0.026(2) 0.037(2) 0.053(3) 0.014(2) -0.0007(18) -0.0007(17)
C18 0.028(2) 0.046(3) 0.061(3) 0.022(2) 0.009(2) 0.0034(19)
C19 0.027(2) 0.060(3) 0.054(3) 0.025(2) 0.0050(19) 0.008(2)
C20 0.047(3) 0.026(2) 0.051(3) -0.0042(19) -0.004(2) 0.0014(18)
C21 0.052(3) 0.021(2) 0.047(3) 0.0034(18) 0.000(2) 0.0074(18)
C22 0.025(3) 0.019(3) 0.048(3) 0.000 0.007(2) 0.000
C23 0.052(3) 0.022(2) 0.060(3) -0.0022(19) 0.022(2) 0.0009(19)
C24 0.053(3) 0.022(2) 0.063(3) 0.001(2) 0.025(2) -0.0068(19)
C25 0.036(3) 0.017(3) 0.053(4) 0.000 0.008(3) 0.000

loop_
_atom_type_symbol
_atom_type_description
_atom_type_scat_dispersion_real
_atom_type_scat_dispersion_imag
_atom_type_scat_source
C C 0.0033 0.0016 'International Tables Vol C Tables 4.2.6.8 and 6.1.1.4'
H H 0.0000 0.0000 'International Tables Vol C Tables 4.2.6.8 and 6.1.1.4'
N N 0.0061 0.0033 'International Tables Vol C Tables 4.2.6.8 and 6.1.1.4'
O O 0.0106 0.0060 'International Tables Vol C Tables 4.2.6.8 and 6.1.1.4'
Cu Cu 0.3201 1.2651 'International Tables Vol C Tables 4.2.6.8 and 6.1.1.4'

loop_
_geom_angle_atom_site_label_1
_geom_angle_atom_site_label_2
_geom_angle_atom_site_label_3
_geom_angle
_geom_angle_site_symmetry_1
_geom_angle_site_symmetry_3
N1 Cu1 O1 83.91(17) . .
N1 Cu1 N3 177.8(2) . .
O1 Cu1 N3 96.01(15) . .
N1 Cu1 N2 83.28(18) . .
O1 Cu1 N2 166.75(15) . .
N3 Cu1 N2 96.66(16) . .
N1 Cu1 O3W 86.1(2) . .
O1 Cu1 O3W 92.18(16) . .
N3 Cu1 O3W 96.07(16) . .
N2 Cu1 O3W 90.32(16) . .
N1 Cu1 O4 86.6(2) . .
O1 Cu1 O4 80.1(2) . .
N3 Cu1 O4 91.27(19) . .
N2 Cu1 O4 95.7(2) . .
O3W Cu1 O4 169.90(19) . .
N4 Cu2 N4 178.02(19) 2_755 .
N4 Cu2 N6 90.99(10) 2_755 .
N4 Cu2 N6 90.99(10) . .
N4 Cu2 N5 89.01(10) 2_755 .
N4 Cu2 N5 89.01(10) . .
N6 Cu2 N5 180.000(2) . .
N4 Cu2 O6W 91.90(13) 2_755 .
N4 Cu2 O6W 88.13(13) . .
N6 Cu2 O6W 89.12(8) . .
N5 Cu2 O6W 90.88(8) . .
C1 O1 Cu1 113.9(3) . .
H1WA O1W H1WB 111.1 . .
H2WA O2W H2WB 106.5 . .
Cu1 O3W H3WA 140.6 . .
Cu1 O3W H3WB 97.7 . .
H3WA O3W H3WB 106.8 . .
H4WA O4W H4WB 108.4 . .
H5WA O5W H5WB 111.5 . .
Cu2 O6W H6WA 123.9 . .
Cu2 O6W H6WB 121.5 . .
H6WA O6W H6WB 110.2 . .
O2 C1 O1 124.1(5) . .
O2 C1 C2 119.7(5) . .
O1 C1 C2 116.2(5) . .
C2 N1 C4 132.7(5) . .
C2 N1 Cu1 112.8(4) . .
C4 N1 Cu1 114.4(4) . .
N1 C2 C3 126.3(6) . .
N1 C2 C1 112.8(5) . .
C3 C2 C1 120.7(6) . .
C9 N2 C5 118.8(4) . .
C9 N2 Cu1 128.4(4) . .
C5 N2 Cu1 112.6(3) . .
C2 C3 H3A 109.5 . .
C2 C3 H3B 109.5 . .
H3A C3 H3B 109.5 . .
C2 C3 H3C 109.5 . .
H3A C3 H3C 109.5 . .
H3B C3 H3C 109.5 . .
C14 N3 C10 117.0(4) . .
C14 N3 Cu1 122.0(3) . .
C10 N3 Cu1 121.0(3) . .
N7 O4 Cu1 142.6(6) . .
N1 C4 C5 113.3(5) . .
N1 C4 H4B 108.9 . .
C5 C4 H4B 108.9 . .
N1 C4 H4A 108.9 . .
C5 C4 H4A 108.9 . .
H4B C4 H4A 107.7 . .
C17 N4 C18 117.1(4) . .
C17 N4 Cu2 120.7(3) . .
C18 N4 Cu2 122.3(3) . .
N2 C5 C6 121.2(5) . .
N2 C5 C4 116.2(4) . .
C6 C5 C4 122.7(5) . .
C20 N5 C20 118.3(5) 2_755 .
C20 N5 Cu2 120.9(3) 2_755 .
C20 N5 Cu2 120.9(3) . .
C7 C6 C5 118.9(6) . .
C7 C6 H6 120.6 . .
C5 C6 H6 120.6 . .
C23 N6 C23 117.8(5) 2_755 .
C23 N6 Cu2 121.1(3) 2_755 .
C23 N6 Cu2 121.1(3) . .
C6 C7 C8 119.9(5) . .
C6 C7 H7 120.0 . .
C8 C7 H7 120.0 . .
O4 N7 O3 121.5(7) . .
O4 N7 O5 116.3(7) . .
O3 N7 O5 122.1(7) . .
C7 C8 C9 119.0(6) . .
C7 C8 H8 120.5 . .
C9 C8 H8 120.5 . .
O6 N8 O8 114.6(9) . .
O6 N8 O7 116.9(8) . .
O8 N8 O7 127.1(9) . .
N2 C9 C8 122.1(6) . .
N2 C9 H9 118.9 . .
C8 C9 H9 118.9 . .
N3 C10 C11 123.2(5) . .
N3 C10 H10 118.4 . .
C11 C10 H10 118.4 . .
C10 C11 C12 119.8(5) . .
C10 C11 H11 120.1 . .
C12 C11 H11 120.1 . .
C13 C12 C11 116.5(4) . .
C13 C12 C15 121.4(4) . .
C11 C12 C15 122.0(4) . .
C14 C13 C12 120.5(5) . .
C14 C13 H13 119.8 . .
C12 C13 H13 119.8 . .
N3 C14 C13 123.0(5) . .
N3 C14 H14 118.5 . .
C13 C14 H14 118.5 . .
C16 C15 C19 116.5(4) . .
C16 C15 C12 121.2(4) . .
C19 C15 C12 122.3(4) . .
C17 C16 C15 120.2(4) . .
C17 C16 H16 119.9 . .
C15 C16 H16 119.9 . .
N4 C17 C16 123.1(4) . .
N4 C17 H17 118.5 . .
C16 C17 H17 118.5 . .
N4 C18 C19 123.5(4) . .
N4 C18 H18 118.3 . .
C19 C18 H18 118.3 . .
C18 C19 C15 119.7(4) . .
C18 C19 H19 120.2 . .
C15 C19 H19 120.2 . .
N5 C20 C21 122.7(5) . .
N5 C20 H20 118.7 . .
C21 C20 H20 118.7 . .
C22 C21 C20 118.6(4) . .
C22 C21 H21 120.7 . .
C20 C21 H21 120.7 . .
C21 C22 C21 119.1(5) . 2_755
C21 C22 C25 120.4(3) . 1_545
C21 C22 C25 120.4(3) 2_755 1_545
N6 C23 C24 122.7(4) . .
N6 C23 H23 118.7 . .
C24 C23 H23 118.7 . .
C23 C24 C25 120.5(4) . .
C23 C24 H24 119.7 . .
C25 C24 H24 119.7 . .
C24 C25 C24 115.8(5) 2_755 .
C24 C25 C22 122.1(3) 2_755 1_565
C24 C25 C22 122.1(3) . 1_565

loop_
_geom_bond_atom_site_label_1
_geom_bond_atom_site_label_2
_geom_bond_distance
_geom_bond_site_symmetry_2
Cu1 N1 1.955(4) .
Cu1 O1 1.960(4) .
Cu1 N3 1.979(3) .
Cu1 N2 2.008(4) .
Cu1 O3W 2.517(5) .
Cu1 O4 2.594(5) .
Cu2 N4 2.025(3) 2_755
Cu2 N4 2.025(3) .
Cu2 N6 2.049(5) .
Cu2 N5 2.054(5) .
Cu2 O6W 2.489(4) .
O1 C1 1.277(6) .
O1W H1WA 0.8483 .
O1W H1WB 0.8504 .
O2W H2WA 0.8482 .
O2W H2WB 0.8469 .
O3W H3WA 0.8550 .
O3W H3WB 0.8520 .
O4W H4WA 0.8491 .
O4W H4WB 0.8508 .
O5W H5WA 0.8479 .
O5W H5WB 0.8494 .
O6W H6WA 0.8507 .
O6W H6WB 0.8505 .
C1 O2 1.232(6) .
C1 C2 1.521(8) .
N1 C2 1.362(8) .
N1 C4 1.391(7) .
C2 C3 1.435(8) .
N2 C9 1.339(6) .
N2 C5 1.347(6) .
O3 N7 1.224(7) .
C3 H3A 0.9600 .
C3 H3B 0.9600 .
C3 H3C 0.9600 .
N3 C14 1.332(6) .
N3 C10 1.338(6) .
O4 N7 1.203(7) .
C4 C5 1.488(8) .
C4 H4B 0.9700 .
C4 H4A 0.9700 .
N4 C17 1.335(5) .
N4 C18 1.337(6) .
O5 N7 1.255(7) .
C5 C6 1.398(7) .
N5 C20 1.332(5) 2_755
N5 C20 1.332(5) .
O6 N8 1.234(9) .
C6 C7 1.365(9) .
C6 H6 0.9300 .
N6 C23 1.335(5) 2_755
N6 C23 1.335(5) .
O7 N8 1.293(10) .
C7 C8 1.365(9) .
C7 H7 0.9300 .
O8 N8 1.242(10) .
C8 C9 1.381(8) .
C8 H8 0.9300 .
C9 H9 0.9300 .
C10 C11 1.372(6) .
C10 H10 0.9300 .
C11 C12 1.386(6) .
C11 H11 0.9300 .
C12 C13 1.381(6) .
C12 C15 1.489(5) .
C13 C14 1.369(6) .
C13 H13 0.9300 .
C14 H14 0.9300 .
C15 C16 1.387(6) .
C15 C19 1.395(6) .
C16 C17 1.374(6) .
C16 H16 0.9300 .
C17 H17 0.9300 .
C18 C19 1.372(6) .
C18 H18 0.9300 .
C19 H19 0.9300 .
C20 C21 1.392(6) .
C20 H20 0.9300 .
C21 C22 1.377(5) .
C21 H21 0.9300 .
C22 C21 1.377(5) 2_755
C22 C25 1.466(8) 1_545
C23 C24 1.391(6) .
C23 H23 0.9300 .
C24 C25 1.395(6) .
C24 H24 0.9300 .
C25 C24 1.395(6) 2_755
C25 C22 1.466(8) 1_565

loop_
_geom_hbond_atom_site_label_D
_geom_hbond_atom_site_label_H
_geom_hbond_atom_site_label_A
_geom_hbond_distance_DH
_geom_hbond_distance_HA
_geom_hbond_distance_DA
_geom_hbond_angle_DHA
_geom_hbond_site_symmetry_A
O1W H1WA O2 0.85 2.08 2.877(7) 157.1 .
O1W H1WB O5 0.85 2.17 2.990(9) 160.8 7_676
O2W H2WA O2 0.85 1.99 2.800(6) 159.9 .
O2W H2WB O6 0.85 2.05 2.864(8) 160.3 1_565
O3W H3WA O1W 0.85 2.04 2.897(8) 176.5 6_585
O3W H3WB O5 0.85 2.00 2.847(8) 177.3 6_575
O4W H4WA O3 0.85 2.17 3.021(10) 178.8 .
O4W H4WB O7 0.85 1.91 2.760(11) 178.6 .
O5W H5WA O4W 0.85 2.14 2.912(10) 151.8 5_676
O5W H5WB O2W 0.85 2.01 2.763(9) 147.4 5_676
O6W H6WA O5W 0.85 1.95 2.786(6) 169.1 3
O6W H6WB O6 0.85 1.99 2.808(7) 162.2 3

loop_
_geom_torsion_atom_site_label_1
_geom_torsion_atom_site_label_2
_geom_torsion_atom_site_label_3
_geom_torsion_atom_site_label_4
_geom_torsion
_geom_torsion_site_symmetry_1
_geom_torsion_site_symmetry_4
N1 Cu1 O1 C1 5.9(4) . .
N3 Cu1 O1 C1 -171.9(4) . .
N2 Cu1 O1 C1 -9.0(9) . .
O3W Cu1 O1 C1 91.7(4) . .
O4 Cu1 O1 C1 -81.7(4) . .
Cu1 O1 C1 O2 171.7(4) . .
Cu1 O1 C1 C2 -7.7(7) . .
O1 Cu1 N1 C2 -2.7(6) . .
N3 Cu1 N1 C2 85(5) . .
N2 Cu1 N1 C2 174.0(6) . .
O3W Cu1 N1 C2 -95.3(6) . .
O4 Cu1 N1 C2 77.8(6) . .
O1 Cu1 N1 C4 -179.1(6) . .
N3 Cu1 N1 C4 -91(5) . .
N2 Cu1 N1 C4 -2.5(5) . .
O3W Cu1 N1 C4 88.3(6) . .
O4 Cu1 N1 C4 -98.7(6) . .
C4 N1 C2 C3 -10.1(16) . .
Cu1 N1 C2 C3 174.3(8) . .
C4 N1 C2 C1 175.1(7) . .
Cu1 N1 C2 C1 -0.5(9) . .
O2 C1 C2 N1 -173.9(6) . .
O1 C1 C2 N1 5.5(10) . .
O2 C1 C2 C3 11.0(11) . .
O1 C1 C2 C3 -169.6(7) . .
N1 Cu1 N2 C9 179.8(5) . .
O1 Cu1 N2 C9 -165.3(6) . .
N3 Cu1 N2 C9 -2.3(4) . .
O3W Cu1 N2 C9 93.8(4) . .
O4 Cu1 N2 C9 -94.3(4) . .
N1 Cu1 N2 C5 4.7(4) . .
O1 Cu1 N2 C5 19.5(9) . .
N3 Cu1 N2 C5 -177.5(3) . .
O3W Cu1 N2 C5 -81.4(3) . .
O4 Cu1 N2 C5 90.5(4) . .
N1 Cu1 N3 C14 -168(5) . .
O1 Cu1 N3 C14 -79.7(4) . .
N2 Cu1 N3 C14 104.2(4) . .
O3W Cu1 N3 C14 13.1(4) . .
O4 Cu1 N3 C14 -159.9(5) . .
N1 Cu1 N3 C10 12(5) . .
O1 Cu1 N3 C10 100.2(4) . .
N2 Cu1 N3 C10 -75.9(4) . .
O3W Cu1 N3 C10 -166.9(4) . .
O4 Cu1 N3 C10 20.0(4) . .
N1 Cu1 O4 N7 49.6(9) . .
O1 Cu1 O4 N7 134.0(9) . .
N3 Cu1 O4 N7 -130.1(9) . .
N2 Cu1 O4 N7 -33.3(9) . .
O3W Cu1 O4 N7 93.3(15) . .
C2 N1 C4 C5 -175.5(8) . .
Cu1 N1 C4 C5 0.1(8) . .
N4 Cu2 N4 C17 50.1(3) 2_755 .
N6 Cu2 N4 C17 -129.9(3) . .
N5 Cu2 N4 C17 50.1(3) . .
O6W Cu2 N4 C17 -40.8(4) . .
N4 Cu2 N4 C18 -128.1(4) 2_755 .
N6 Cu2 N4 C18 51.9(4) . .
N5 Cu2 N4 C18 -128.1(4) . .
O6W Cu2 N4 C18 141.0(4) . .
C9 N2 C5 C6 -1.3(7) . .
Cu1 N2 C5 C6 174.3(4) . .
C9 N2 C5 C4 178.4(5) . .
Cu1 N2 C5 C4 -5.9(6) . .
N1 C4 C5 N2 4.0(9) . .
N1 C4 C5 C6 -176.3(6) . .
N4 Cu2 N5 C20 -103.0(3) 2_755 2_755
N4 Cu2 N5 C20 77.0(3) . 2_755
N6 Cu2 N5 C20 0(100) . 2_755
O6W Cu2 N5 C20 165.2(3) . 2_755
N4 Cu2 N5 C20 77.0(3) 2_755 .
N4 Cu2 N5 C20 -103.0(3) . .
N6 Cu2 N5 C20 0(100) . .
O6W Cu2 N5 C20 -14.8(3) . .
N2 C5 C6 C7 -0.6(8) . .
C4 C5 C6 C7 179.7(6) . .
N4 Cu2 N6 C23 -125.1(3) 2_755 2_755
N4 Cu2 N6 C23 54.9(3) . 2_755
N5 Cu2 N6 C23 0(100) . 2_755
O6W Cu2 N6 C23 -33.2(3) . 2_755
N4 Cu2 N6 C23 54.9(3) 2_755 .
N4 Cu2 N6 C23 -125.1(3) . .
N5 Cu2 N6 C23 0(100) . .
O6W Cu2 N6 C23 146.8(3) . .
C5 C6 C7 C8 2.4(9) . .
Cu1 O4 N7 O3 -46.6(12) . .
Cu1 O4 N7 O5 133.1(7) . .
C6 C7 C8 C9 -2.3(9) . .
C5 N2 C9 C8 1.4(8) . .
Cu1 N2 C9 C8 -173.5(4) . .
C7 C8 C9 N2 0.4(9) . .
C14 N3 C10 C11 0.2(8) . .
Cu1 N3 C10 C11 -179.7(4) . .
N3 C10 C11 C12 -0.2(9) . .
C10 C11 C12 C13 0.0(8) . .
C10 C11 C12 C15 176.7(5) . .
C11 C12 C13 C14 0.2(8) . .
C15 C12 C13 C14 -176.5(5) . .
C10 N3 C14 C13 -0.1(9) . .
Cu1 N3 C14 C13 179.9(5) . .
C12 C13 C14 N3 -0.1(10) . .
C13 C12 C15 C16 173.0(5) . .
C11 C12 C15 C16 -3.5(7) . .
C13 C12 C15 C19 -5.8(7) . .
C11 C12 C15 C19 177.7(5) . .
C19 C15 C16 C17 -0.1(7) . .
C12 C15 C16 C17 -178.9(4) . .
C18 N4 C17 C16 -0.9(7) . .
Cu2 N4 C17 C16 -179.2(4) . .
C15 C16 C17 N4 0.9(8) . .
C17 N4 C18 C19 0.1(8) . .
Cu2 N4 C18 C19 178.4(4) . .
N4 C18 C19 C15 0.7(9) . .
C16 C15 C19 C18 -0.7(8) . .
C12 C15 C19 C18 178.1(5) . .
C20 N5 C20 C21 -1.1(4) 2_755 .
Cu2 N5 C20 C21 178.9(4) . .
N5 C20 C21 C22 2.2(7) . .
C20 C21 C22 C21 -1.0(3) . 2_755
C20 C21 C22 C25 179.0(3) . 1_545
C23 N6 C23 C24 -0.8(4) 2_755 .
Cu2 N6 C23 C24 179.2(4) . .
N6 C23 C24 C25 1.5(8) . .
C23 C24 C25 C24 -0.7(4) . 2_755
C23 C24 C25 C22 179.3(4) . 1_565
